data_7116999
loop_
_publ_author_name
'Deepak Dange'
'Amelia Davey'
'Joseph A. B. Abdalla'
'Simon Aldridge'
'Cameron Jones'

_publ_section_title
;
 Utilisation of a lithium boryl as a reducing agent in low oxidation state
 group 15 chemistry: synthesis and characterisation of an amido-distibene
 and a boryl-dibismuthene
;
_journal_name_full Chem.Commun.
_journal_page_first 7128
_journal_paper_doi 10.1039/C5cc01772F
_journal_volume 51
_journal_year 2015
_chemical_formula_sum 'C38 H40 Br2 N Sb Si'
_chemical_formula_weight 820.37
_chemical_name_systematic
; 
 ? 
;
_space_group_IT_number 2
_symmetry_cell_setting triclinic
_symmetry_space_group_name_Hall '-P 1'
_symmetry_space_group_name_H-M 'P -1'
_atom_sites_solution_hydrogens geom
_atom_sites_solution_primary direct
_atom_sites_solution_secondary difmap
_audit_creation_method SHELXL-97
_audit_update_record
;
2015-02-27 deposited with the CCDC.
2015-03-21 downloaded from the CCDC.
;
_cell_angle_alpha 95.865(5)
_cell_angle_beta 95.903(5)
_cell_angle_gamma 100.813(5)
_cell_formula_units_Z 2
_cell_length_a 10.1762(6)
_cell_length_b 11.2391(8)
_cell_length_c 15.5145(8)
_cell_measurement_temperature 123(2)
_cell_volume 1720.21(19)
_computing_structure_refinement 'SHELXL-97 (Sheldrick, 1997)'
_computing_structure_solution 'SHELXS-97 (Sheldrick, 1990)'
_diffrn_ambient_temperature 123(2)
_diffrn_measured_fraction_theta_full 0.998
_diffrn_measured_fraction_theta_max 0.998
_diffrn_measurement_device_type 'Bruker Apex X8'
_diffrn_radiation_monochromator graphite
_diffrn_radiation_source 'fine-focus sealed tube'
_diffrn_radiation_type MoK\a
_diffrn_radiation_wavelength 0.71073
_diffrn_reflns_av_R_equivalents 0.0338
_diffrn_reflns_av_sigmaI/netI 0.0429
_diffrn_reflns_limit_h_max 12
_diffrn_reflns_limit_h_min -12
_diffrn_reflns_limit_k_max 13
_diffrn_reflns_limit_k_min -13
_diffrn_reflns_limit_l_max 18
_diffrn_reflns_limit_l_min -18
_diffrn_reflns_number 13213
_diffrn_reflns_theta_full 25.50
_diffrn_reflns_theta_max 25.50
_diffrn_reflns_theta_min 3.03
_exptl_absorpt_coefficient_mu 3.187
_exptl_absorpt_correction_T_max 0.741
_exptl_absorpt_correction_T_min 0.642
_exptl_absorpt_correction_type multi-scan
_exptl_absorpt_process_details 'Sortav (Blessing)'
_exptl_crystal_colour colourless
_exptl_crystal_density_diffrn 1.584
_exptl_crystal_density_method 'not measured'
_exptl_crystal_description block
_exptl_crystal_F_000 820
_exptl_crystal_size_max 0.15
_exptl_crystal_size_mid 0.12
_exptl_crystal_size_min 0.10
_refine_diff_density_max 0.868
_refine_diff_density_min -0.410
_refine_diff_density_rms 0.097
_refine_ls_extinction_method none
_refine_ls_goodness_of_fit_ref 1.028
_refine_ls_hydrogen_treatment constr
_refine_ls_matrix_type full
_refine_ls_number_parameters 393
_refine_ls_number_reflns 6406
_refine_ls_number_restraints 0
_refine_ls_restrained_S_all 1.028
_refine_ls_R_factor_all 0.0363
_refine_ls_R_factor_gt 0.0274
_refine_ls_shift/su_max 0.002
_refine_ls_shift/su_mean 0.000
_refine_ls_structure_factor_coef Fsqd
_refine_ls_weighting_details 'calc w=1/[\s^2^(Fo^2^)+(0.0267P)^2^+0.4142P] where P=(Fo^2^+2Fc^2^)/3'
_refine_ls_weighting_scheme calc
_refine_ls_wR_factor_gt 0.0581
_refine_ls_wR_factor_ref 0.0619
_reflns_number_gt 5540
_reflns_number_total 6406
_reflns_threshold_expression >2sigma(I)
_cod_data_source_file c5cc01772f2.cif
_cod_data_source_block compound1c
_cod_original_cell_volume 1720.21(18)
_cod_original_sg_symbol_H-M P-1
_cod_database_code 7116999

loop_
_symmetry_equiv_pos_as_xyz
'x, y, z'
'-x, -y, -z'

loop_
_atom_site_label
_atom_site_type_symbol
_atom_site_fract_x
_atom_site_fract_y
_atom_site_fract_z
_atom_site_U_iso_or_equiv
_atom_site_adp_type
_atom_site_occupancy
_atom_site_symmetry_multiplicity
_atom_site_calc_flag
_atom_site_refinement_flags
_atom_site_disorder_assembly
_atom_site_disorder_group
Sb1 Sb 0.978982(17) 0.120681(15) 0.364170(11) 0.01706(6) Uani 1 1 d . . .
Br1 Br 1.06335(3) 0.23325(3) 0.516425(17) 0.03058(9) Uani 1 1 d . . .
Br2 Br 0.74597(3) 0.04741(3) 0.407658(19) 0.02836(8) Uani 1 1 d . . .
Si1 Si 0.81342(7) 0.34936(6) 0.31831(5) 0.01734(16) Uani 1 1 d . . .
N1 N 0.9355(2) 0.25954(18) 0.29873(13) 0.0147(5) Uani 1 1 d . . .
C2 C 1.1265(3) 0.3666(2) 0.23012(16) 0.0163(6) Uani 1 1 d . . .
C27 C 0.8848(3) -0.0014(2) 0.16061(16) 0.0160(5) Uani 1 1 d . . .
C32 C 1.0142(3) -0.0186(2) 0.14843(16) 0.0178(6) Uani 1 1 d . . .
H32 H 1.0694 0.0362 0.1180 0.021 Uiso 1 1 calc R . .
C22 C 0.7285(3) -0.0296(2) -0.01015(17) 0.0216(6) Uani 1 1 d . . .
H22 H 0.7716 -0.0917 0.0093 0.026 Uiso 1 1 calc R . .
C1 C 1.0039(2) 0.2802(2) 0.22280(16) 0.0138(5) Uani 1 1 d . . .
C5 C 1.0133(3) 0.2454(2) 0.06706(16) 0.0169(6) Uani 1 1 d . . .
H5 H 0.9752 0.2027 0.0114 0.020 Uiso 1 1 calc R . .
C20 C 0.8323(3) 0.1086(2) 0.13130(16) 0.0154(5) Uani 1 1 d . . .
H20 H 0.7706 0.1302 0.1739 0.018 Uiso 1 1 calc R . .
C14 C 1.2876(3) 0.5470(2) 0.32006(16) 0.0184(6) Uani 1 1 d . . .
C4 C 1.1303(3) 0.3329(2) 0.07280(16) 0.0176(6) Uani 1 1 d . . .
C31 C 1.0632(3) -0.1152(2) 0.18044(17) 0.0224(6) Uani 1 1 d . . .
H31 H 1.1510 -0.1267 0.1710 0.027 Uiso 1 1 calc R . .
C6 C 0.9493(2) 0.2173(2) 0.13947(16) 0.0147(5) Uani 1 1 d . . .
C7 C 1.2028(3) 0.4206(2) 0.32004(16) 0.0169(6) Uani 1 1 d . . .
H7 H 1.1337 0.4291 0.3604 0.020 Uiso 1 1 calc R . .
C38 C 0.6426(3) 0.2768(3) 0.26055(19) 0.0268(7) Uani 1 1 d . . .
H38A H 0.6415 0.2822 0.1978 0.040 Uiso 1 1 calc R . .
H38B H 0.5753 0.3193 0.2833 0.040 Uiso 1 1 calc R . .
H38C H 0.6215 0.1908 0.2702 0.040 Uiso 1 1 calc R . .
C28 C 0.8054(3) -0.0845(2) 0.20338(17) 0.0214(6) Uani 1 1 d . . .
H28 H 0.7155 -0.0765 0.2099 0.026 Uiso 1 1 calc R . .
C3 C 1.1843(3) 0.3918(2) 0.15576(16) 0.0176(6) Uani 1 1 d . . .
H3 H 1.2647 0.4521 0.1614 0.021 Uiso 1 1 calc R . .
C29 C 0.8555(3) -0.1798(2) 0.23688(18) 0.0256(6) Uani 1 1 d . . .
H29 H 0.8008 -0.2349 0.2674 0.031 Uiso 1 1 calc R . .
C30 C 0.9849(3) -0.1939(2) 0.22566(18) 0.0239(6) Uani 1 1 d . . .
H30 H 1.0197 -0.2581 0.2492 0.029 Uiso 1 1 calc R . .
C33 C 1.1983(3) 0.3646(3) -0.00677(17) 0.0241(6) Uani 1 1 d . . .
H33 H 1.1572 0.3000 -0.0564 0.029 Uiso 1 1 calc R . .
C21 C 0.7487(2) 0.0818(2) 0.04097(16) 0.0171(6) Uani 1 1 d . . .
C26 C 0.6851(3) 0.1719(3) 0.01019(18) 0.0234(6) Uani 1 1 d . . .
H26 H 0.6980 0.2495 0.0440 0.028 Uiso 1 1 calc R . .
C8 C 1.2861(3) 0.3312(2) 0.35544(16) 0.0179(6) Uani 1 1 d . . .
C13 C 1.2788(3) 0.2151(2) 0.31452(17) 0.0205(6) Uani 1 1 d . . .
H13 H 1.2259 0.1900 0.2593 0.025 Uiso 1 1 calc R . .
C19 C 1.2379(3) 0.6504(2) 0.34690(17) 0.0226(6) Uani 1 1 d . . .
H19 H 1.1520 0.6408 0.3672 0.027 Uiso 1 1 calc R . .
C9 C 1.3683(3) 0.3672(3) 0.43574(17) 0.0223(6) Uani 1 1 d . . .
H9 H 1.3760 0.4473 0.4647 0.027 Uiso 1 1 calc R . .
C37 C 0.8017(3) 0.3825(3) 0.43620(17) 0.0277(7) Uani 1 1 d . . .
H37A H 0.7684 0.3063 0.4596 0.041 Uiso 1 1 calc R . .
H37B H 0.7393 0.4382 0.4446 0.041 Uiso 1 1 calc R . .
H37C H 0.8910 0.4207 0.4669 0.041 Uiso 1 1 calc R . .
C16 C 1.4872(3) 0.6824(3) 0.28860(19) 0.0334(7) Uani 1 1 d . . .
H16 H 1.5730 0.6931 0.2682 0.040 Uiso 1 1 calc R . .
C10 C 1.4381(3) 0.2873(3) 0.47299(18) 0.0279(7) Uani 1 1 d . . .
H10 H 1.4945 0.3132 0.5269 0.034 Uiso 1 1 calc R . .
C17 C 1.4352(3) 0.7831(3) 0.31511(19) 0.0348(8) Uani 1 1 d . . .
H17 H 1.4849 0.8630 0.3130 0.042 Uiso 1 1 calc R . .
C15 C 1.4148(3) 0.5650(3) 0.29159(18) 0.0268(7) Uani 1 1 d . . .
H15 H 1.4523 0.4965 0.2740 0.032 Uiso 1 1 calc R . .
C36 C 0.8645(3) 0.4986(3) 0.2769(2) 0.0291(7) Uani 1 1 d . . .
H36A H 0.9422 0.5479 0.3154 0.044 Uiso 1 1 calc R . .
H36B H 0.7892 0.5417 0.2757 0.044 Uiso 1 1 calc R . .
H36C H 0.8889 0.4847 0.2178 0.044 Uiso 1 1 calc R . .
C34 C 1.3493(3) 0.3682(3) 0.0062(2) 0.0344(7) Uani 1 1 d . . .
H34A H 1.3857 0.3776 -0.0494 0.052 Uiso 1 1 calc R . .
H34B H 1.3659 0.2920 0.0266 0.052 Uiso 1 1 calc R . .
H34C H 1.3935 0.4373 0.0497 0.052 Uiso 1 1 calc R . .
C18 C 1.3115(3) 0.7671(3) 0.34447(19) 0.0308(7) Uani 1 1 d . . .
H18 H 1.2757 0.8362 0.3633 0.037 Uiso 1 1 calc R . .
C35 C 1.1728(4) 0.4853(4) -0.0322(2) 0.0528(10) Uani 1 1 d . . .
H35A H 1.0767 0.4774 -0.0524 0.079 Uiso 1 1 calc R . .
H35B H 1.2260 0.5087 -0.0792 0.079 Uiso 1 1 calc R . .
H35C H 1.1991 0.5480 0.0185 0.079 Uiso 1 1 calc R . .
C23 C 0.6460(3) -0.0522(3) -0.08980(18) 0.0261(7) Uani 1 1 d . . .
H23 H 0.6330 -0.1295 -0.1240 0.031 Uiso 1 1 calc R . .
C24 C 0.5835(3) 0.0364(3) -0.11907(18) 0.0267(7) Uani 1 1 d . . .
H24 H 0.5269 0.0205 -0.1733 0.032 Uiso 1 1 calc R . .
C12 C 1.3480(3) 0.1334(3) 0.35293(19) 0.0259(7) Uani 1 1 d . . .
H12 H 1.3410 0.0532 0.3242 0.031 Uiso 1 1 calc R . .
C25 C 0.6031(3) 0.1488(3) -0.06937(19) 0.0292(7) Uani 1 1 d . . .
H25 H 0.5604 0.2107 -0.0897 0.035 Uiso 1 1 calc R . .
C11 C 1.4263(3) 0.1698(3) 0.43237(19) 0.0273(7) Uani 1 1 d . . .
H11 H 1.4721 0.1143 0.4592 0.033 Uiso 1 1 calc R . .

loop_
_atom_site_aniso_label
_atom_site_aniso_U_11
_atom_site_aniso_U_22
_atom_site_aniso_U_33
_atom_site_aniso_U_23
_atom_site_aniso_U_13
_atom_site_aniso_U_12
Sb1 0.01745(10) 0.01762(10) 0.01760(10) 0.00540(7) 0.00449(7) 0.00429(7)
Br1 0.03188(18) 0.04238(19) 0.01708(14) 0.00215(12) 0.00131(13) 0.00819(14)
Br2 0.02433(16) 0.02651(16) 0.03675(17) 0.01001(13) 0.01488(13) 0.00216(12)
Si1 0.0174(4) 0.0158(4) 0.0198(4) 0.0018(3) 0.0055(3) 0.0043(3)
N1 0.0166(11) 0.0133(11) 0.0149(10) 0.0032(8) 0.0042(9) 0.0023(9)
C2 0.0162(13) 0.0144(13) 0.0190(13) 0.0005(10) 0.0018(11) 0.0060(11)
C27 0.0149(13) 0.0154(13) 0.0153(12) 0.0002(10) -0.0001(11) -0.0005(11)
C32 0.0191(14) 0.0171(14) 0.0161(12) 0.0019(10) 0.0037(11) -0.0002(11)
C22 0.0196(14) 0.0198(15) 0.0241(14) 0.0046(11) 0.0022(12) 0.0001(12)
C1 0.0147(13) 0.0124(13) 0.0159(12) 0.0035(10) 0.0035(11) 0.0048(11)
C5 0.0173(14) 0.0178(14) 0.0150(12) 0.0006(10) 0.0015(11) 0.0035(11)
C20 0.0134(13) 0.0156(13) 0.0169(12) 0.0017(10) 0.0042(11) 0.0010(11)
C14 0.0185(14) 0.0220(14) 0.0129(12) 0.0035(10) -0.0021(11) 0.0010(11)
C4 0.0184(14) 0.0168(14) 0.0189(13) 0.0035(11) 0.0052(11) 0.0046(11)
C31 0.0176(14) 0.0229(15) 0.0266(14) 0.0012(12) 0.0004(12) 0.0060(12)
C6 0.0124(13) 0.0123(13) 0.0203(13) 0.0022(10) 0.0033(11) 0.0038(10)
C7 0.0136(13) 0.0191(14) 0.0175(13) 0.0011(10) 0.0015(11) 0.0025(11)
C38 0.0192(15) 0.0261(16) 0.0366(16) 0.0010(13) 0.0060(13) 0.0085(13)
C28 0.0151(14) 0.0225(15) 0.0253(14) 0.0024(12) 0.0003(12) 0.0022(12)
C3 0.0164(14) 0.0155(13) 0.0206(13) 0.0035(11) 0.0053(11) 0.0001(11)
C29 0.0229(15) 0.0215(15) 0.0314(15) 0.0108(12) 0.0024(13) -0.0015(12)
C30 0.0232(15) 0.0207(15) 0.0277(15) 0.0074(12) -0.0024(13) 0.0047(12)
C33 0.0254(15) 0.0246(16) 0.0201(14) 0.0004(12) 0.0089(12) -0.0025(12)
C21 0.0106(13) 0.0222(15) 0.0180(13) 0.0042(11) 0.0047(11) -0.0009(11)
C26 0.0235(15) 0.0238(15) 0.0239(14) 0.0046(12) 0.0035(13) 0.0062(12)
C8 0.0151(13) 0.0210(14) 0.0180(13) 0.0047(11) 0.0035(11) 0.0029(11)
C13 0.0171(14) 0.0215(15) 0.0229(14) 0.0029(11) 0.0032(12) 0.0034(12)
C19 0.0235(15) 0.0236(15) 0.0187(13) 0.0029(11) -0.0057(12) 0.0039(12)
C9 0.0194(14) 0.0281(16) 0.0184(13) -0.0004(11) 0.0008(12) 0.0050(12)
C37 0.0302(17) 0.0285(17) 0.0258(15) -0.0006(12) 0.0093(13) 0.0087(14)
C16 0.0223(16) 0.043(2) 0.0294(16) 0.0094(14) 0.0034(13) -0.0111(14)
C10 0.0217(16) 0.0391(18) 0.0233(14) 0.0092(13) -0.0019(13) 0.0063(14)
C17 0.040(2) 0.0239(17) 0.0307(16) 0.0113(13) -0.0113(15) -0.0142(15)
C15 0.0215(15) 0.0294(17) 0.0267(15) 0.0035(12) 0.0015(13) -0.0011(13)
C36 0.0287(17) 0.0238(16) 0.0380(17) 0.0076(13) 0.0081(14) 0.0088(13)
C34 0.0308(18) 0.0359(19) 0.0367(17) 0.0062(14) 0.0201(15) -0.0024(14)
C18 0.041(2) 0.0201(16) 0.0277(15) 0.0050(12) -0.0101(15) 0.0024(14)
C35 0.070(3) 0.061(3) 0.046(2) 0.0342(19) 0.035(2) 0.028(2)
C23 0.0234(16) 0.0295(16) 0.0213(14) 0.0005(12) 0.0024(13) -0.0035(13)
C24 0.0139(14) 0.0418(19) 0.0215(14) 0.0069(13) -0.0015(12) -0.0016(13)
C12 0.0221(15) 0.0199(15) 0.0382(17) 0.0060(13) 0.0100(14) 0.0056(12)
C25 0.0230(16) 0.0411(19) 0.0282(15) 0.0122(14) 0.0044(13) 0.0131(14)
C11 0.0193(15) 0.0314(17) 0.0361(16) 0.0164(14) 0.0056(13) 0.0096(13)

loop_
_atom_type_symbol
_atom_type_description
_atom_type_scat_dispersion_real
_atom_type_scat_dispersion_imag
_atom_type_scat_source
C C 0.0033 0.0016 'International Tables Vol C Tables 4.2.6.8 and 6.1.1.4'
H H 0.0000 0.0000 'International Tables Vol C Tables 4.2.6.8 and 6.1.1.4'
N N 0.0061 0.0033 'International Tables Vol C Tables 4.2.6.8 and 6.1.1.4'
Si Si 0.0817 0.0704 'International Tables Vol C Tables 4.2.6.8 and 6.1.1.4'
Br Br -0.2901 2.4595 'International Tables Vol C Tables 4.2.6.8 and 6.1.1.4'
Sb Sb -0.5866 1.5461 'International Tables Vol C Tables 4.2.6.8 and 6.1.1.4'

loop_
_geom_angle_atom_site_label_1
_geom_angle_atom_site_label_2
_geom_angle_atom_site_label_3
_geom_angle
_geom_angle_site_symmetry_1
_geom_angle_site_symmetry_3
N1 Sb1 Br2 97.81(6) . .
N1 Sb1 Br1 101.09(6) . .
Br2 Sb1 Br1 91.420(13) . .
N1 Si1 C37 112.00(11) . .
N1 Si1 C36 108.78(12) . .
C37 Si1 C36 106.99(14) . .
N1 Si1 C38 112.39(11) . .
C37 Si1 C38 109.08(14) . .
C36 Si1 C38 107.35(13) . .
C1 N1 Si1 115.99(15) . .
C1 N1 Sb1 116.14(14) . .
Si1 N1 Sb1 127.63(12) . .
C3 C2 C1 119.3(2) . .
C3 C2 C7 119.8(2) . .
C1 C2 C7 120.5(2) . .
C28 C27 C32 118.3(2) . .
C28 C27 C20 120.1(2) . .
C32 C27 C20 121.5(2) . .
C31 C32 C27 120.7(3) . .
C21 C22 C23 121.0(2) . .
C6 C1 C2 118.4(2) . .
C6 C1 N1 121.2(2) . .
C2 C1 N1 120.4(2) . .
C4 C5 C6 122.6(2) . .
C6 C20 C27 109.3(2) . .
C6 C20 C21 113.6(2) . .
C27 C20 C21 113.4(2) . .
C19 C14 C15 117.6(3) . .
C19 C14 C7 120.2(3) . .
C15 C14 C7 122.2(2) . .
C5 C4 C3 116.9(2) . .
C5 C4 C33 122.3(2) . .
C3 C4 C33 120.8(2) . .
C30 C31 C32 120.1(3) . .
C5 C6 C1 119.6(2) . .
C5 C6 C20 120.2(2) . .
C1 C6 C20 119.7(2) . .
C14 C7 C2 112.8(2) . .
C14 C7 C8 112.4(2) . .
C2 C7 C8 110.1(2) . .
C27 C28 C29 120.9(3) . .
C2 C3 C4 123.1(2) . .
C30 C29 C28 119.9(3) . .
C31 C30 C29 120.0(2) . .
C35 C33 C4 110.8(2) . .
C35 C33 C34 109.6(3) . .
C4 C33 C34 113.0(2) . .
C22 C21 C26 118.2(2) . .
C22 C21 C20 122.9(2) . .
C26 C21 C20 118.9(2) . .
C25 C26 C21 120.5(3) . .
C13 C8 C9 118.2(2) . .
C13 C8 C7 123.2(2) . .
C9 C8 C7 118.5(2) . .
C8 C13 C12 121.1(2) . .
C18 C19 C14 121.2(3) . .
C10 C9 C8 120.7(3) . .
C17 C16 C15 120.4(3) . .
C9 C10 C11 120.4(2) . .
C18 C17 C16 119.6(3) . .
C16 C15 C14 120.8(3) . .
C17 C18 C19 120.4(3) . .
C24 C23 C22 120.3(3) . .
C23 C24 C25 119.6(2) . .
C11 C12 C13 119.7(3) . .
C24 C25 C26 120.3(3) . .
C12 C11 C10 119.8(2) . .

loop_
_geom_bond_atom_site_label_1
_geom_bond_atom_site_label_2
_geom_bond_distance
_geom_bond_site_symmetry_2
Sb1 N1 2.0379(19) .
Sb1 Br2 2.5428(4) .
Sb1 Br1 2.5460(4) .
Si1 N1 1.772(2) .
Si1 C37 1.850(3) .
Si1 C36 1.859(3) .
Si1 C38 1.867(3) .
N1 C1 1.446(3) .
C2 C3 1.379(4) .
C2 C1 1.416(4) .
C2 C7 1.532(3) .
C27 C28 1.386(4) .
C27 C32 1.395(4) .
C27 C20 1.528(3) .
C32 C31 1.392(4) .
C22 C21 1.380(4) .
C22 C23 1.393(4) .
C1 C6 1.413(3) .
C5 C4 1.383(4) .
C5 C6 1.390(4) .
C20 C6 1.522(4) .
C20 C21 1.533(3) .
C14 C19 1.394(4) .
C14 C15 1.396(4) .
C14 C7 1.517(4) .
C4 C3 1.393(4) .
C4 C33 1.517(4) .
C31 C30 1.374(4) .
C7 C8 1.538(3) .
C28 C29 1.393(4) .
C29 C30 1.381(4) .
C33 C35 1.511(4) .
C33 C34 1.521(4) .
C21 C26 1.398(4) .
C26 C25 1.389(4) .
C8 C13 1.377(4) .
C8 C9 1.404(3) .
C13 C12 1.401(4) .
C19 C18 1.389(4) .
C9 C10 1.380(4) .
C16 C17 1.381(4) .
C16 C15 1.393(4) .
C10 C11 1.382(4) .
C17 C18 1.369(5) .
C23 C24 1.368(4) .
C24 C25 1.381(4) .
C12 C11 1.376(4) .
